data_7234271
loop_
_publ_author_name
'Shunsuke Sasaki'
'Kazunobu Igawa'
'Gen-ichi Konishi'

_publ_section_title
;
 The effect of regioisomerism on the solid-state fluorescence of
 bis(piperidyl)anthracenes: structurally simple but bright AIE luminogens
;
_journal_name_full 'Journal of Materials Chemistry C'
_journal_page_first 5940
_journal_page_last 5950
_journal_paper_doi 10.1039/C5TC00946D
_journal_volume 3
_journal_year 2015
_chemical_formula_moiety 'C24 H28 N2'
_chemical_formula_sum 'C24 H28 N2'
_chemical_formula_weight 344.50
_chemical_name_systematic 9,10-bis(piperidyl)anthracene
_space_group_IT_number 2
_space_group_name_Hall '-P 1'
_space_group_name_H-M_alt 'P -1'
_symmetry_cell_setting triclinic
_symmetry_Int_Tables_number 2
_symmetry_space_group_name_Hall '-P 1'
_symmetry_space_group_name_H-M 'P -1'
_atom_sites_solution_hydrogens geom
_atom_sites_solution_primary direct
_atom_sites_solution_secondary difmap
_cell_angle_alpha 101.595(6)
_cell_angle_beta 103.106(5)
_cell_angle_gamma 99.662(4)
_cell_formula_units_Z 1
_cell_length_a 7.388(2)
_cell_length_b 7.625(2)
_cell_length_c 9.047(3)
_cell_measurement_reflns_used 1447
_cell_measurement_temperature 123
_cell_measurement_theta_max 27.47
_cell_measurement_theta_min 3.19
_cell_volume 473.9(2)
_computing_cell_refinement CrystalClear
_computing_data_collection 'CrystalClear (Rigaku Inc., 2008)'
_computing_data_reduction CrystalClear
_computing_molecular_graphics 'CrystalStructure 4.0'
_computing_publication_material 'CrystalStructure 4.0 (Rigaku, 2010)'
_computing_structure_refinement 'SHELXL97 (Sheldrick, 2008)'
_computing_structure_solution 'Il Milione (Burla, et al., 2007)'
_diffrn_ambient_temperature 123
_diffrn_detector_area_resol_mean 14.222
_diffrn_measured_fraction_theta_full 0.992
_diffrn_measured_fraction_theta_max 0.992
_diffrn_measurement_device_type 'Rigaku Saturn724'
_diffrn_measurement_method \w
_diffrn_radiation_type 'Mo K\a'
_diffrn_radiation_wavelength 0.71075
_diffrn_reflns_av_R_equivalents 0.1339
_diffrn_reflns_limit_h_max 9
_diffrn_reflns_limit_h_min -9
_diffrn_reflns_limit_k_max 9
_diffrn_reflns_limit_k_min -9
_diffrn_reflns_limit_l_max 11
_diffrn_reflns_limit_l_min -11
_diffrn_reflns_number 7618
_diffrn_reflns_theta_full 27.49
_diffrn_reflns_theta_max 27.49
_diffrn_standards_interval_count .
_diffrn_standards_number 0
_exptl_absorpt_coefficient_mu 0.070
_exptl_absorpt_correction_type none
_exptl_crystal_colour colorless
_exptl_crystal_density_diffrn 1.207
_exptl_crystal_density_method 'not measured'
_exptl_crystal_description prism
_exptl_crystal_F_000 186.00
_exptl_crystal_size_max 0.150
_exptl_crystal_size_mid 0.100
_exptl_crystal_size_min 0.100
_refine_diff_density_max 0.500
_refine_diff_density_min -0.630
_refine_ls_extinction_method none
_refine_ls_goodness_of_fit_ref 1.054
_refine_ls_hydrogen_treatment constr
_refine_ls_number_parameters 118
_refine_ls_number_reflns 2156
_refine_ls_number_restraints 0
_refine_ls_R_factor_gt 0.0802
_refine_ls_shift/su_max 0.000
_refine_ls_structure_factor_coef Fsqd
_refine_ls_weighting_details 'w = 1/[\s^2^(Fo^2^)+(0.1300P)^2^+0.1922P] where P=(Fo^2^+2Fc^2^)/3'
_refine_ls_weighting_scheme calc
_refine_ls_wR_factor_ref 0.2243
_reflns_number_gt 1890
_reflns_number_total 2156
_reflns_threshold_expression F^2^>2.0\s(F^2^)
_cod_data_source_file J-Mater-Chem-C-2015-3-5940.cif
_cod_data_source_block 910BPA
_cod_original_cell_volume 473.9(3)
_cod_database_code 7234271

loop_
_symmetry_equiv_pos_site_id
_symmetry_equiv_pos_as_xyz
1 +X,+Y,+Z
2 -X,-Y,-Z

loop_
_atom_site_label
_atom_site_type_symbol
_atom_site_fract_x
_atom_site_fract_y
_atom_site_fract_z
_atom_site_U_iso_or_equiv
_atom_site_adp_type
_atom_site_occupancy
_atom_site_symmetry_multiplicity
_atom_site_calc_flag
_atom_site_refinement_flags
_atom_site_disorder_assembly
_atom_site_disorder_group
N1 N 0.1878(3) 0.2403(2) 0.86069(18) 0.0181(4) Uani 1.0 2 d . . .
C1 C 0.2932(3) 0.3881(3) 1.3463(3) 0.0223(5) Uani 1.0 2 d . . .
C2 C 0.2063(3) 0.5209(3) 1.4196(3) 0.0217(5) Uani 1.0 2 d . . .
C3 C 0.0838(3) 0.5994(3) 1.3330(2) 0.0197(5) Uani 1.0 2 d . . .
C4 C 0.2552(3) 0.3397(3) 1.1874(3) 0.0199(5) Uani 1.0 2 d . . .
C5 C 0.1277(3) 0.4190(3) 1.0911(2) 0.0176(5) Uani 1.0 2 d . . .
C6 C 0.0368(3) 0.5513(3) 1.1651(2) 0.0169(5) Uani 1.0 2 d . . .
C7 C 0.0907(3) 0.3697(3) 0.9263(2) 0.0174(5) Uani 1.0 2 d . . .
C8 C 0.3331(3) 0.3065(3) 0.7876(3) 0.0271(5) Uani 1.0 2 d . . .
C9 C 0.4720(3) 0.1819(3) 0.7832(3) 0.0317(6) Uani 1.0 2 d . . .
C10 C 0.3683(3) -0.0166(3) 0.7065(3) 0.0305(6) Uani 1.0 2 d . . .
C11 C 0.2121(4) -0.0779(3) 0.7812(3) 0.0348(6) Uani 1.0 2 d . . .
C12 C 0.0799(3) 0.0531(3) 0.7868(3) 0.0287(5) Uani 1.0 2 d . . .
H1 H 0.3778 0.3332 1.4082 0.0268 Uiso 1.0 2 calc R . .
H2 H 0.2344 0.5552 1.5307 0.0261 Uiso 1.0 2 calc R . .
H3 H 0.0280 0.6883 1.3847 0.0237 Uiso 1.0 2 calc R . .
H4 H 0.3146 0.2513 1.1395 0.0239 Uiso 1.0 2 calc R . .
H8A H 0.4028 0.4326 0.8474 0.0325 Uiso 1.0 2 calc R . .
H8B H 0.2716 0.3110 0.6796 0.0325 Uiso 1.0 2 calc R . .
H9A H 0.5468 0.1916 0.8913 0.0380 Uiso 1.0 2 calc R . .
H9B H 0.5619 0.2219 0.7240 0.0380 Uiso 1.0 2 calc R . .
H10A H 0.4607 -0.0965 0.7163 0.0366 Uiso 1.0 2 calc R . .
H10B H 0.3115 -0.0300 0.5935 0.0366 Uiso 1.0 2 calc R . .
H11A H 0.1377 -0.2021 0.7206 0.0418 Uiso 1.0 2 calc R . .
H11B H 0.2707 -0.0852 0.8891 0.0418 Uiso 1.0 2 calc R . .
H12A H 0.0058 0.0459 0.6790 0.0344 Uiso 1.0 2 calc R . .
H12B H -0.0111 0.0173 0.8465 0.0344 Uiso 1.0 2 calc R . .

loop_
_atom_site_aniso_label
_atom_site_aniso_U_11
_atom_site_aniso_U_22
_atom_site_aniso_U_33
_atom_site_aniso_U_12
_atom_site_aniso_U_13
_atom_site_aniso_U_23
N1 0.0191(8) 0.0137(8) 0.0236(8) 0.0049(6) 0.0105(6) 0.0028(6)
C1 0.0219(10) 0.0225(9) 0.0251(10) 0.0071(7) 0.0070(8) 0.0089(8)
C2 0.0222(10) 0.0246(10) 0.0194(9) 0.0057(7) 0.0072(7) 0.0054(8)
C3 0.0186(9) 0.0192(9) 0.0227(10) 0.0055(7) 0.0082(7) 0.0040(7)
C4 0.0187(9) 0.0178(9) 0.0257(10) 0.0068(7) 0.0086(8) 0.0057(7)
C5 0.0160(9) 0.0146(9) 0.0229(10) 0.0032(7) 0.0069(7) 0.0045(7)
C6 0.0145(9) 0.0158(9) 0.0214(9) 0.0039(7) 0.0066(7) 0.0047(7)
C7 0.0155(9) 0.0138(8) 0.0237(10) 0.0037(7) 0.0081(7) 0.0029(7)
C8 0.0240(11) 0.0207(10) 0.0396(12) 0.0053(8) 0.0169(9) 0.0047(8)
C9 0.0255(11) 0.0298(11) 0.0425(13) 0.0104(9) 0.0147(9) 0.0055(9)
C10 0.0302(11) 0.0254(11) 0.0386(12) 0.0156(9) 0.0125(10) 0.0025(9)
C11 0.0409(13) 0.0198(10) 0.0494(14) 0.0123(9) 0.0210(11) 0.0068(9)
C12 0.0277(11) 0.0184(10) 0.0414(12) 0.0054(8) 0.0162(9) 0.0027(9)

loop_
_atom_type_symbol
_atom_type_description
_atom_type_scat_dispersion_real
_atom_type_scat_dispersion_imag
_atom_type_scat_source
C C 0.003 0.002
;
International Tables for Crystallography
(1992, Vol. C, Tables 4.2.6.8 and 6.1.1.4)
;
H H 0.000 0.000
;
International Tables for Crystallography
(1992, Vol. C, Table 6.1.1.4)
;
N N 0.006 0.003
;
International Tables for Crystallography
(1992, Vol. C, Tables 4.2.6.8 and 6.1.1.4)
;

loop_
_geom_angle_atom_site_label_1
_geom_angle_atom_site_label_2
_geom_angle_atom_site_label_3
_geom_angle
_geom_angle_publ_flag
_geom_angle_site_symmetry_1
_geom_angle_site_symmetry_2
_geom_angle_site_symmetry_3
C7 N1 C8 117.63(16) yes . . .
C7 N1 C12 117.92(16) yes . . .
C8 N1 C12 114.83(17) yes . . .
C2 C1 C4 119.94(19) yes . . .
C1 C2 C3 120.79(18) yes . . .
C2 C3 C6 121.49(19) yes . . .
C1 C4 C5 121.35(19) yes . . .
C4 C5 C6 118.79(17) yes . . .
C4 C5 C7 121.05(18) yes . . .
C6 C5 C7 120.17(17) yes . . .
C3 C6 C5 117.63(17) yes . . .
C3 C6 C7 122.18(18) yes . . 2_567
C5 C6 C7 120.18(17) yes . . 2_567
N1 C7 C5 117.31(17) yes . . .
N1 C7 C6 123.05(17) yes . . 2_567
C5 C7 C6 119.65(18) yes . . 2_567
N1 C8 C9 110.59(19) yes . . .
C8 C9 C10 111.12(17) yes . . .
C9 C10 C11 111.5(2) yes . . .
C10 C11 C12 111.5(2) yes . . .
N1 C12 C11 110.55(17) yes . . .
C2 C1 H1 120.027 no . . .
C4 C1 H1 120.033 no . . .
C1 C2 H2 119.608 no . . .
C3 C2 H2 119.601 no . . .
C2 C3 H3 119.253 no . . .
C6 C3 H3 119.261 no . . .
C1 C4 H4 119.324 no . . .
C5 C4 H4 119.326 no . . .
N1 C8 H8A 109.535 no . . .
N1 C8 H8B 109.533 no . . .
C9 C8 H8A 109.530 no . . .
C9 C8 H8B 109.524 no . . .
H8A C8 H8B 108.089 no . . .
C8 C9 H9A 109.411 no . . .
C8 C9 H9B 109.412 no . . .
C10 C9 H9A 109.408 no . . .
C10 C9 H9B 109.410 no . . .
H9A C9 H9B 108.020 no . . .
C9 C10 H10A 109.326 no . . .
C9 C10 H10B 109.324 no . . .
C11 C10 H10A 109.322 no . . .
C11 C10 H10B 109.325 no . . .
H10A C10 H10B 107.970 no . . .
C10 C11 H11A 109.314 no . . .
C10 C11 H11B 109.316 no . . .
C12 C11 H11A 109.313 no . . .
C12 C11 H11B 109.316 no . . .
H11A C11 H11B 107.962 no . . .
N1 C12 H12A 109.540 no . . .
N1 C12 H12B 109.538 no . . .
C11 C12 H12A 109.540 no . . .
C11 C12 H12B 109.538 no . . .
H12A C12 H12B 108.097 no . . .

loop_
_geom_bond_atom_site_label_1
_geom_bond_atom_site_label_2
_geom_bond_distance
_geom_bond_publ_flag
_geom_bond_site_symmetry_1
_geom_bond_site_symmetry_2
N1 C7 1.427(3) yes . .
N1 C8 1.455(3) yes . .
N1 C12 1.454(3) yes . .
C1 C2 1.421(3) yes . .
C1 C4 1.360(3) yes . .
C2 C3 1.356(3) yes . .
C3 C6 1.434(3) yes . .
C4 C5 1.429(3) yes . .
C5 C6 1.441(3) yes . .
C5 C7 1.412(3) yes . .
C6 C7 1.404(3) yes . 2_567
C8 C9 1.512(4) yes . .
C9 C10 1.519(3) yes . .
C10 C11 1.519(4) yes . .
C11 C12 1.511(4) yes . .
C1 H1 0.950 no . .
C2 H2 0.950 no . .
C3 H3 0.950 no . .
C4 H4 0.950 no . .
C8 H8A 0.990 no . .
C8 H8B 0.990 no . .
C9 H9A 0.990 no . .
C9 H9B 0.990 no . .
C10 H10A 0.990 no . .
C10 H10B 0.990 no . .
C11 H11A 0.990 no . .
C11 H11B 0.990 no . .
C12 H12A 0.990 no . .
C12 H12B 0.990 no . .

loop_
_geom_contact_atom_site_label_1
_geom_contact_atom_site_label_2
_geom_contact_distance
_geom_contact_publ_flag
_geom_contact_site_symmetry_1
_geom_contact_site_symmetry_2
N1 C3 2.946(3) no . 2_567
N1 C4 2.805(3) no . .
N1 C10 2.860(3) no . .
C1 C6 2.833(3) no . .
C2 C5 2.813(3) no . .
C3 C4 2.794(3) no . .
C3 C8 3.275(3) no . 2_567
C3 C12 3.361(4) no . 2_567
C5 C5 2.827(3) no . 2_567
C5 C8 3.458(4) no . .
C5 C12 3.410(3) no . .
C6 C6 2.831(3) no . 2_567
C6 C8 3.189(3) no . 2_567
C6 C12 3.248(3) no . 2_567
C7 C7 2.856(3) no . 2_567
C8 C11 2.902(3) no . .
C9 C12 2.908(4) no . .
C1 C1 3.531(3) no . 2_668
C2 C3 3.576(4) no . 2_568
C3 C2 3.576(4) no . 2_568
N1 H3 2.6341 no . 2_567
N1 H4 2.4625 no . .
N1 H9A 2.6993 no . .
N1 H9B 3.2860 no . .
N1 H10B 3.2495 no . .
N1 H11A 3.2822 no . .
N1 H11B 2.7009 no . .
C1 H3 3.2699 no . .
C2 H4 3.2658 no . .
C3 H1 3.2653 no . .
C3 H8A 3.5400 no . 2_567
C3 H8B 2.8063 no . 2_567
C3 H12A 2.9070 no . 2_567
C4 H2 3.2585 no . .
C4 H12B 3.4645 no . .
C5 H1 3.2905 no . .
C5 H3 3.3190 no . .
C5 H8A 3.3251 no . .
C5 H12B 3.2439 no . .
C6 H2 3.2902 no . .
C6 H4 3.3275 no . .
C6 H8A 3.2480 no . 2_567
C6 H8B 3.1518 no . 2_567
C6 H12A 3.2103 no . 2_567
C6 H12B 3.3484 no . 2_567
C7 H3 2.6703 no . 2_567
C7 H4 2.6508 no . .
C7 H8A 2.5631 no . .
C7 H8B 2.8501 no . .
C7 H12A 2.8490 no . .
C7 H12B 2.5699 no . .
C8 H3 2.7789 no . 2_567
C8 H4 3.3238 no . .
C8 H10A 3.3467 no . .
C8 H10B 2.7602 no . .
C8 H11B 3.2871 no . .
C8 H12A 2.6993 no . .
C8 H12B 3.2891 no . .
C9 H11A 3.3564 no . .
C9 H11B 2.7728 no . .
C9 H12A 3.2806 no . .
C10 H8A 3.3501 no . .
C10 H8B 2.7514 no . .
C10 H12A 2.7631 no . .
C10 H12B 3.3536 no . .
C11 H4 3.5153 no . .
C11 H8B 3.2669 no . .
C11 H9A 2.7717 no . .
C11 H9B 3.3572 no . .
C12 H3 2.8512 no . 2_567
C12 H4 3.1851 no . .
C12 H8A 3.2889 no . .
C12 H8B 2.6963 no . .
C12 H9A 3.2870 no . .
C12 H10A 3.3501 no . .
C12 H10B 2.7685 no . .
H1 H2 2.3656 no . .
H1 H4 2.3008 no . .
H2 H3 2.2899 no . .
H3 H8A 3.2545 no . 2_567
H3 H8B 2.1585 no . 2_567
H3 H12A 2.2532 no . 2_567
H3 H12B 3.3611 no . 2_567
H4 H8A 3.3567 no . .
H4 H9A 3.1287 no . .
H4 H11B 2.9786 no . .
H4 H12B 3.1247 no . .
H8A H9A 2.3289 no . .
H8A H9B 2.3911 no . .
H8A H12A 3.5890 no . .
H8B H9A 2.8612 no . .
H8B H9B 2.3300 no . .
H8B H10B 2.6460 no . .
H8B H12A 2.5693 no . .
H8B H12B 3.5888 no . .
H9A H10A 2.3269 no . .
H9A H10B 2.8631 no . .
H9A H11B 2.6706 no . .
H9B H10A 2.3995 no . .
H9B H10B 2.3260 no . .
H10A H11A 2.3989 no . .
H10A H11B 2.3241 no . .
H10B H11A 2.3242 no . .
H10B H11B 2.8621 no . .
H10B H12A 2.6623 no . .
H11A H12A 2.3248 no . .
H11A H12B 2.3921 no . .
H11B H12A 2.8589 no . .
H11B H12B 2.3226 no . .
C1 H1 3.0454 no . 2_668
C1 H2 3.3383 no . 2_668
C1 H8A 3.4203 no . 2_667
C1 H8B 3.2189 no . 1_556
C1 H9B 3.2234 no . 2_667
C1 H10A 3.1440 no . 2_657
C1 H11A 3.1272 no . 2_557
C1 H12A 3.5912 no . 2_557
C1 H12B 3.3110 no . 2_557
C2 H1 3.0145 no . 2_668
C2 H2 3.3575 no . 2_568
C2 H3 3.2048 no . 2_568
C2 H8B 3.0956 no . 1_556
C2 H9B 3.0611 no . 2_667
C2 H10A 3.4597 no . 1_566
C2 H10B 3.3447 no . 1_566
C2 H11A 3.2868 no . 1_566
C2 H11A 3.0336 no . 2_557
C3 H2 3.0669 no . 2_568
C3 H9B 2.9441 no . 2_667
C3 H10B 3.2089 no . 1_566
C3 H11A 3.4315 no . 1_566
C3 H11A 3.0783 no . 2_557
C4 H8A 2.9336 no . 2_667
C4 H9B 3.2492 no . 2_667
C4 H10A 3.1186 no . 2_657
C4 H11A 3.2624 no . 2_557
C4 H12B 2.9187 no . 2_557
C5 H8A 3.3430 no . 2_667
C5 H9A 3.4441 no . 2_667
C5 H9B 3.1408 no . 2_667
C5 H11A 3.3229 no . 2_557
C5 H12B 3.4839 no . 2_557
C6 H9A 3.5575 no . 2_667
C6 H9B 3.0029 no . 2_667
C6 H11A 3.2217 no . 2_557
C8 H1 3.5646 no . 1_554
C8 H2 3.3160 no . 1_554
C8 H8A 3.4356 no . 2_667
C9 H11B 3.4270 no . 2_657
C10 H1 3.4380 no . 2_657
C10 H2 3.2070 no . 1_544
C10 H3 3.4654 no . 1_544
C10 H4 3.4006 no . 2_657
C11 H2 3.2812 no . 1_544
C11 H3 3.5073 no . 1_544
C11 H9A 3.4435 no . 2_657
C12 H12B 3.5971 no . 2_557
H1 C1 3.0454 no . 2_668
H1 C2 3.0145 no . 2_668
H1 C8 3.5646 no . 1_556
H1 C10 3.4380 no . 2_657
H1 H1 2.8082 no . 2_668
H1 H2 2.7408 no . 2_668
H1 H8B 2.7692 no . 1_556
H1 H9B 3.2145 no . 1_556
H1 H10A 2.5422 no . 2_657
H1 H10B 3.5365 no . 1_556
H1 H10B 3.5204 no . 2_657
H1 H12A 3.5115 no . 2_557
H1 H12B 3.4721 no . 2_557
H2 C1 3.3383 no . 2_668
H2 C2 3.3575 no . 2_568
H2 C3 3.0669 no . 2_568
H2 C8 3.3160 no . 1_556
H2 C10 3.2070 no . 1_566
H2 C11 3.2812 no . 1_566
H2 H1 2.7408 no . 2_668
H2 H2 3.3120 no . 2_568
H2 H3 2.7970 no . 2_568
H2 H8A 3.2372 no . 1_556
H2 H8B 2.5236 no . 1_556
H2 H9B 3.5708 no . 2_667
H2 H10A 2.8483 no . 1_566
H2 H10B 3.0290 no . 1_566
H2 H11A 2.5705 no . 1_566
H2 H11A 3.4917 no . 2_557
H3 C2 3.2048 no . 2_568
H3 C10 3.4654 no . 1_566
H3 C11 3.5073 no . 1_566
H3 H2 2.7970 no . 2_568
H3 H9B 3.3973 no . 2_667
H3 H10B 2.7631 no . 1_566
H3 H11A 2.8676 no . 1_566
H3 H11A 3.5601 no . 2_557
H3 H12A 3.4615 no . 1_566
H4 C10 3.4006 no . 2_657
H4 H8A 2.8749 no . 2_667
H4 H10A 2.4788 no . 2_657
H4 H11B 3.5478 no . 2_657
H4 H12B 2.8159 no . 2_557
H8A C1 3.4203 no . 2_667
H8A C4 2.9336 no . 2_667
H8A C5 3.3430 no . 2_667
H8A C8 3.4356 no . 2_667
H8A H2 3.2372 no . 1_554
H8A H4 2.8749 no . 2_667
H8A H8A 2.7039 no . 2_667
H8A H9A 3.2334 no . 2_667
H8B C1 3.2189 no . 1_554
H8B C2 3.0956 no . 1_554
H8B H1 2.7692 no . 1_554
H8B H2 2.5236 no . 1_554
H9A C5 3.4441 no . 2_667
H9A C6 3.5575 no . 2_667
H9A C11 3.4435 no . 2_657
H9A H8A 3.2334 no . 2_667
H9A H11B 2.4951 no . 2_657
H9B C1 3.2234 no . 2_667
H9B C2 3.0611 no . 2_667
H9B C3 2.9441 no . 2_667
H9B C4 3.2492 no . 2_667
H9B C5 3.1408 no . 2_667
H9B C6 3.0029 no . 2_667
H9B H1 3.2145 no . 1_554
H9B H2 3.5708 no . 2_667
H9B H3 3.3973 no . 2_667
H9B H10B 3.3544 no . 2_656
H10A C1 3.1440 no . 2_657
H10A C2 3.4597 no . 1_544
H10A C4 3.1186 no . 2_657
H10A H1 2.5422 no . 2_657
H10A H2 2.8483 no . 1_544
H10A H4 2.4788 no . 2_657
H10A H11B 3.5325 no . 2_657
H10B C2 3.3447 no . 1_544
H10B C3 3.2089 no . 1_544
H10B H1 3.5365 no . 1_554
H10B H1 3.5204 no . 2_657
H10B H2 3.0290 no . 1_544
H10B H3 2.7631 no . 1_544
H10B H9B 3.3544 no . 2_656
H10B H10B 3.5841 no . 2_656
H10B H12A 2.9585 no . 2_556
H11A C1 3.1272 no . 2_557
H11A C2 3.2868 no . 1_544
H11A C2 3.0336 no . 2_557
H11A C3 3.4315 no . 1_544
H11A C3 3.0783 no . 2_557
H11A C4 3.2624 no . 2_557
H11A C5 3.3229 no . 2_557
H11A C6 3.2217 no . 2_557
H11A H2 2.5705 no . 1_544
H11A H2 3.4917 no . 2_557
H11A H3 2.8676 no . 1_544
H11A H3 3.5601 no . 2_557
H11B C9 3.4270 no . 2_657
H11B H4 3.5478 no . 2_657
H11B H9A 2.4951 no . 2_657
H11B H10A 3.5325 no . 2_657
H11B H11B 3.4033 no . 2_657
H11B H12B 3.4042 no . 2_557
H12A C1 3.5912 no . 2_557
H12A H1 3.5115 no . 2_557
H12A H3 3.4615 no . 1_544
H12A H10B 2.9585 no . 2_556
H12A H12A 3.1516 no . 2_556
H12B C1 3.3110 no . 2_557
H12B C4 2.9187 no . 2_557
H12B C5 3.4839 no . 2_557
H12B C12 3.5971 no . 2_557
H12B H1 3.4721 no . 2_557
H12B H4 2.8159 no . 2_557
H12B H11B 3.4042 no . 2_557
H12B H12B 2.8125 no . 2_557

loop_
_geom_torsion_atom_site_label_1
_geom_torsion_atom_site_label_2
_geom_torsion_atom_site_label_3
_geom_torsion_atom_site_label_4
_geom_torsion
_geom_torsion_publ_flag
_geom_torsion_site_symmetry_1
_geom_torsion_site_symmetry_2
_geom_torsion_site_symmetry_3
_geom_torsion_site_symmetry_4
C7 N1 C8 C9 157.46(13) no . . . .
C8 N1 C7 C5 -110.98(18) no . . . .
C8 N1 C7 C6 68.68(19) no . . . 2_567
C7 N1 C12 C11 -158.02(16) no . . . .
C12 N1 C7 C5 104.55(18) no . . . .
C12 N1 C7 C6 -75.8(3) no . . . 2_567
C8 N1 C12 C11 56.5(3) no . . . .
C12 N1 C8 C9 -57.0(2) no . . . .
C2 C1 C4 C5 -0.4(3) no . . . .
C4 C1 C2 C3 0.6(3) no . . . .
C1 C2 C3 C6 0.3(3) no . . . .
C2 C3 C6 C5 -1.3(3) no . . . .
C2 C3 C6 C7 179.56(16) no . . . 2_567
C1 C4 C5 C6 -0.7(3) no . . . .
C1 C4 C5 C7 179.21(16) no . . . .
C4 C5 C6 C3 1.5(3) no . . . .
C4 C5 C6 C7 -179.34(14) no . . . 2_567
C4 C5 C7 N1 -1.0(3) no . . . .
C4 C5 C7 C6 179.35(15) no . . . 2_567
C6 C5 C7 N1 178.94(14) no . . . .
C6 C5 C7 C6 -0.7(3) no . . . 2_567
C7 C5 C6 C3 -178.39(14) no . . . .
C7 C5 C6 C7 0.7(3) no . . . 2_567
C3 C6 C7 N1 -2.0(3) no . . 2_567 2_567
C3 C6 C7 C5 178.35(15) no . . 2_567 2_567
C5 C6 C7 N1 178.92(14) no . . 2_567 2_567
C5 C6 C7 C5 -0.7(3) no . . 2_567 2_567
N1 C8 C9 C10 53.6(3) no . . . .
C8 C9 C10 C11 -52.4(3) no . . . .
C9 C10 C11 C12 52.2(3) no . . . .
C10 C11 C12 N1 -52.9(3) no . . . .
